data_7228532
loop_
_publ_author_name
'Nie, Zhong-Bin'
'Zhang, Min'
'Su, Tan'
'Zhao, Liang'
'Wang, Yuan-Yuan'
'Sun, Guang-Yan'
'Su, Zhong-Min'

_publ_section_title
;
 Electrochemical and diffuse reflectance study on tetrahedral
 \e-Keggin-based metal--organic frameworks
;
_journal_issue 50
_journal_name_full 'RSC Adv.'
_journal_page_first 31544
_journal_paper_doi 10.1039/C7RA04771A
_journal_volume 7
_journal_year 2017
_chemical_formula_moiety 'C46 H32 Mo12 N12 O48 P Zn4'
_chemical_formula_sum 'C46 H32 Mo12 N12 O48 P Zn4'
_chemical_formula_weight 2964.57
_chemical_name_systematic
;
 ?
;
_space_group_IT_number 14
_symmetry_cell_setting monoclinic
_symmetry_space_group_name_Hall '-P 2ybc'
_symmetry_space_group_name_H-M 'P 1 21/c 1'
_atom_sites_solution_hydrogens geom
_atom_sites_solution_primary direct
_atom_sites_solution_secondary difmap
_audit_creation_method SHELXL-97
_audit_update_record
;
2017-03-16 deposited with the CCDC.
2017-06-14 downloaded from the CCDC.
;
_cell_angle_alpha 90.00
_cell_angle_beta 100.334(3)
_cell_angle_gamma 90.00
_cell_formula_units_Z 4
_cell_length_a 31.417(3)
_cell_length_b 19.788(2)
_cell_length_c 24.050(2)
_cell_measurement_reflns_used 26140
_cell_measurement_temperature 298(2)
_cell_measurement_theta_max 0.713
_cell_measurement_theta_min 0.673
_cell_volume 14709(2)
_computing_cell_refinement 'SMART (Bruker, 1997)'
_computing_data_collection 'SMART (Bruker, 1997)'
_computing_data_reduction SAINT
_computing_molecular_graphics 'SHELXTL-PLUS (Sheldrick, 1990)'
_computing_publication_material SHELXL-97
_computing_structure_refinement 'SHELXL-97 (Sheldrick, 2008)'
_computing_structure_solution 'SHELXS-97(Sheldrick, 1997)'
_diffrn_ambient_temperature 298(2)
_diffrn_measured_fraction_theta_full 0.996
_diffrn_measured_fraction_theta_max 0.996
_diffrn_measurement_device_type 'Bruker APEX CCD area-detector'
_diffrn_measurement_method '\w scans'
_diffrn_radiation_monochromator graphite
_diffrn_radiation_source 'fine-focus sealed tube'
_diffrn_radiation_type MoK\a
_diffrn_radiation_wavelength 0.71073
_diffrn_reflns_av_R_equivalents 0.0893
_diffrn_reflns_av_sigmaI/netI 0.0383
_diffrn_reflns_limit_h_max 37
_diffrn_reflns_limit_h_min -37
_diffrn_reflns_limit_k_max 23
_diffrn_reflns_limit_k_min -23
_diffrn_reflns_limit_l_max 28
_diffrn_reflns_limit_l_min -28
_diffrn_reflns_number 368233
_diffrn_reflns_theta_full 25.08
_diffrn_reflns_theta_max 25.08
_diffrn_reflns_theta_min 2.22
_exptl_absorpt_coefficient_mu 1.691
_exptl_absorpt_correction_T_max 0.7285
_exptl_absorpt_correction_T_min 0.6870
_exptl_absorpt_correction_type multi-scan
_exptl_absorpt_process_details 'SADABS(Sheldrick, 1996)'
_exptl_crystal_colour red
_exptl_crystal_density_diffrn 1.339
_exptl_crystal_density_method 'not measured'
_exptl_crystal_description block
_exptl_crystal_F_000 5660
_exptl_crystal_size_max 0.24
_exptl_crystal_size_mid 0.20
_exptl_crystal_size_min 0.20
_refine_diff_density_max 2.487
_refine_diff_density_min -1.877
_refine_diff_density_rms 0.197
_refine_ls_extinction_method none
_refine_ls_goodness_of_fit_ref 1.037
_refine_ls_hydrogen_treatment constr
_refine_ls_matrix_type full
_refine_ls_number_parameters 977
_refine_ls_number_reflns 26043
_refine_ls_number_restraints 27
_refine_ls_restrained_S_all 1.039
_refine_ls_R_factor_all 0.1147
_refine_ls_R_factor_gt 0.0982
_refine_ls_shift/su_max 0.004
_refine_ls_shift/su_mean 0.000
_refine_ls_structure_factor_coef Fsqd
_refine_ls_weighting_details 'calc w=1/[\s^2^(Fo^2^)+(0.0828P)^2^+339.6800P] where P=(Fo^2^+2Fc^2^)/3'
_refine_ls_weighting_scheme calc
_refine_ls_wR_factor_gt 0.2308
_refine_ls_wR_factor_ref 0.2404
_reflns_number_gt 21204
_reflns_number_total 26043
_reflns_threshold_expression >2\s(I)
_cod_data_source_file c7ra04771a2.cif
_cod_data_source_block compound2
_cod_original_cell_volume 14709(3)
_cod_original_sg_symbol_Hall -P2ybc
_cod_original_sg_symbol_H-M P21/c
_cod_database_code 7228532

loop_
_symmetry_equiv_pos_as_xyz
'x, y, z'
'-x, y+1/2, -z+1/2'
'-x, -y, -z'
'x, -y-1/2, z-1/2'

loop_
_atom_site_label
_atom_site_type_symbol
_atom_site_fract_x
_atom_site_fract_y
_atom_site_fract_z
_atom_site_U_iso_or_equiv
_atom_site_adp_type
_atom_site_occupancy
_atom_site_symmetry_multiplicity
_atom_site_calc_flag
_atom_site_refinement_flags
Mo4 Mo 0.84928(3) 0.48325(5) 0.89846(4) 0.0288(2) Uani 1 1 d .
Mo11 Mo 0.79775(3) 0.34587(5) 0.94201(4) 0.0329(2) Uani 1 1 d .
Mo5 Mo 0.80712(3) 0.36290(5) 0.80141(4) 0.0333(2) Uani 1 1 d .
Mo3 Mo 0.79917(4) 0.62417(5) 0.89308(4) 0.0404(2) Uani 1 1 d .
Mo6 Mo 0.73759(4) 0.38369(6) 0.72415(4) 0.0476(3) Uani 1 1 d .
Mo12 Mo 0.72240(3) 0.35253(6) 0.97412(5) 0.0485(3) Uani 1 1 d .
Mo1 Mo 0.69972(4) 0.62200(6) 0.93166(5) 0.0535(3) Uani 1 1 d .
Mo10 Mo 0.70827(4) 0.63837(6) 0.79099(5) 0.0549(3) Uani 1 1 d .
Mo2 Mo 0.66561(4) 0.51210(8) 0.96849(5) 0.0593(3) Uani 1 1 d .
Mo7 Mo 0.63437(3) 0.39543(7) 0.75269(6) 0.0611(4) Uani 1 1 d .
Mo9 Mo 0.68093(4) 0.54230(7) 0.71737(5) 0.0588(3) Uani 1 1 d .
Mo8 Mo 0.62640(3) 0.37954(8) 0.88299(7) 0.0671(4) Uani 1 1 d .
Zn4 Zn 0.78365(4) 0.51019(7) 0.99865(5) 0.0387(3) Uani 1 1 d .
Zn1 Zn 0.79762(5) 0.53880(7) 0.76613(5) 0.0432(3) Uani 1 1 d .
Zn2 Zn 0.70817(4) 0.28912(7) 0.83467(7) 0.0487(4) Uani 1 1 d .
Zn3 Zn 0.61614(5) 0.54509(9) 0.82545(8) 0.0615(5) Uani 1 1 d .
P1 P 0.72637(8) 0.46904(13) 0.85668(11) 0.0299(6) Uani 1 1 d .
O27 O 0.8167(2) 0.5442(4) 0.9422(3) 0.0301(15) Uani 1 1 d .
O21 O 0.8458(2) 0.4168(3) 0.9480(3) 0.0270(14) Uani 1 1 d .
O24 O 0.7870(2) 0.4396(4) 0.7537(3) 0.0356(17) Uani 1 1 d .
O19 O 0.7407(2) 0.3072(4) 0.9098(4) 0.0427(19) Uani 1 1 d .
O23 O 0.7494(2) 0.3207(4) 0.7884(3) 0.0367(17) Uani 1 1 d .
O22 O 0.8524(2) 0.4291(4) 0.8379(3) 0.0362(17) Uani 1 1 d .
O28 O 0.8222(2) 0.5565(4) 0.8444(3) 0.0392(18) Uani 1 1 d .
O18 O 0.7724(2) 0.4126(5) 0.9871(3) 0.043(2) Uani 1 1 d .
O17 O 0.7243(3) 0.5461(4) 0.9824(3) 0.047(2) Uani 1 1 d .
O20 O 0.8164(2) 0.3183(3) 0.8736(3) 0.0373(18) Uani 1 1 d .
O13 O 0.7386(3) 0.5780(4) 0.7482(3) 0.047(2) Uani 1 1 d .
O49 O 0.9007(3) 0.5126(4) 0.9178(3) 0.0412(18) Uani 1 1 d .
O31 O 0.8366(3) 0.3179(4) 0.7635(4) 0.047(2) Uani 1 1 d .
O12 O 0.6569(3) 0.5819(4) 0.7796(4) 0.050(2) Uani 1 1 d .
O45 O 0.8129(3) 0.5258(5) 0.0755(3) 0.053(2) Uani 1 1 d .
O6 O 0.6516(2) 0.3339(4) 0.8196(4) 0.057(2) Uani 1 1 d .
O29 O 0.6478(3) 0.5687(6) 0.9003(4) 0.063(3) Uani 1 1 d .
O43 O 0.8328(4) 0.5671(5) 0.7143(4) 0.061(3) Uani 1 1 d .
O48 O 0.8424(3) 0.6756(4) 0.9106(4) 0.058(2) Uani 1 1 d .
O5 O 0.6168(3) 0.4445(5) 0.8176(4) 0.064(3) Uani 1 1 d .
O14 O 0.6914(3) 0.6704(5) 0.8617(4) 0.063(3) Uani 1 1 d .
O37 O 0.8217(3) 0.2893(4) 0.9884(3) 0.045(2) Uani 1 1 d .
O25 O 0.6941(3) 0.4292(6) 1.0144(4) 0.064(3) Uani 1 1 d .
O26 O 0.7616(3) 0.6506(4) 0.9385(4) 0.054(2) Uani 1 1 d .
O8 O 0.6193(3) 0.4487(6) 0.9297(5) 0.071(3) Uani 1 1 d .
O11 O 0.7146(3) 0.4682(5) 0.6798(3) 0.066(3) Uani 1 1 d .
O10 O 0.6751(3) 0.3527(5) 0.7193(4) 0.067(3) Uani 1 1 d .
O44 O 0.7537(3) 0.4800(7) 0.1006(4) 0.073(3) Uani 1 1 d .
O15 O 0.7699(3) 0.6634(4) 0.8281(4) 0.053(2) Uani 1 1 d .
O9 O 0.6330(3) 0.4739(5) 0.7132(4) 0.069(3) Uani 1 1 d .
N8 N 0.8640(3) 0.5381(6) 0.3428(4) 0.051(3) Uani 1 1 d .
H8 H 0.8437 0.5340 0.3624 0.061 Uiso 1 1 calc R
O38 O 0.6971(3) 0.7062(5) 0.7488(5) 0.072(3) Uani 1 1 d .
O36 O 0.7291(3) 0.2964(6) 1.0260(4) 0.078(4) Uani 1 1 d .
N11 N 0.9384(3) 0.5551(6) 0.3503(4) 0.055(3) Uani 1 1 d .
O42 O 0.7854(5) 0.5264(8) 0.6453(4) 0.095(4) Uani 1 1 d .
N12 N 0.9031(3) 0.5538(7) 0.4300(4) 0.057(3) Uani 1 1 d .
O7 O 0.6630(3) 0.3259(6) 0.9332(4) 0.070(3) Uani 1 1 d .
O39 O 0.6621(4) 0.5902(6) 0.6602(4) 0.082(4) Uani 1 1 d .
O30 O 0.7503(3) 0.3383(5) 0.6707(4) 0.072(3) Uani 1 1 d .
N5 N 0.2986(3) 0.6893(5) 0.6744(6) 0.0590(14) Uani 1 1 d .
N6 N 0.2626(3) 0.5829(5) 0.6522(6) 0.0590(14) Uani 1 1 d .
O35 O 0.6825(4) 0.6806(6) 0.9720(5) 0.089(4) Uani 1 1 d .
O32 O 0.5878(3) 0.3567(6) 0.7229(5) 0.089(4) Uani 1 1 d .
N7 N 1.0129(4) 0.5710(9) 0.3684(6) 0.090(3) Uani 1 1 d D
O34 O 0.6406(3) 0.5453(7) 1.0170(5) 0.093(4) Uani 1 1 d .
C11 C 0.1835(5) 0.6533(10) 0.6345(8) 0.082(2) Uani 1 1 d .
N4 N 0.3387(3) 0.5861(5) 0.6784(6) 0.0590(14) Uani 1 1 d .
N10 N 0.9782(4) 0.5676(8) 0.4436(5) 0.075(4) Uani 1 1 d .
C32 C 0.9041(4) 0.5509(7) 0.3757(5) 0.046(3) Uani 1 1 d .
N2 N 0.2236(3) 0.6821(6) 0.6536(7) 0.092(6) Uani 1 1 d .
H2 H 0.2239 0.7244 0.6620 0.111 Uiso 1 1 calc R
C40 C 0.7907(4) 0.5049(8) 0.1119(5) 0.052(3) Uani 1 1 d .
C10 C 0.2614(4) 0.6509(6) 0.6602(7) 0.0590(14) Uani 1 1 d .
O40 O 0.5539(3) 0.5620(8) 0.8045(6) 0.107(5) Uani 1 1 d .
C34 C 0.8491(3) 0.5304(8) 0.2851(5) 0.049(3) Uani 1 1 d .
N3 N 0.3056(3) 0.4879(6) 0.6555(7) 0.074(4) Uani 1 1 d .
H3 H 0.3316 0.4732 0.6647 0.089 Uiso 1 1 calc R
O47 O 0.0271(4) 0.5943(8) 0.5794(6) 0.107(5) Uani 1 1 d .
C35 C 0.8732(5) 0.5407(9) 0.2440(5) 0.062(4) Uani 1 1 d .
H35 H 0.9026 0.5503 0.2540 0.074 Uiso 1 1 calc R
N9 N 0.9445(4) 0.5686(10) 0.5189(4) 0.096(6) Uani 1 1 d .
H9 H 0.9699 0.5789 0.5369 0.115 Uiso 1 1 calc R
C38 C 0.7881(4) 0.5000(9) 0.2136(5) 0.061(4) Uani 1 1 d .
H38 H 0.7594 0.4864 0.2034 0.073 Uiso 1 1 calc R
O33 O 0.5786(3) 0.3383(7) 0.8743(7) 0.104(5) Uani 1 1 d .
O41 O 0.5745(4) 0.6649(8) 0.7973(7) 0.117(5) Uani 1 1 d .
C36 C 0.8543(4) 0.5372(8) 0.1873(4) 0.053(4) Uani 1 1 d .
H36 H 0.8699 0.5494 0.1595 0.063 Uiso 1 1 calc R
C18 C 0.2742(6) 0.4382(8) 0.6362(9) 0.083(2) Uani 1 1 d .
C37 C 0.8114(4) 0.5150(8) 0.1723(4) 0.051(3) Uani 1 1 d .
C23 C 0.2382(5) 0.4528(8) 0.5955(9) 0.083(2) Uani 1 1 d .
H23 H 0.2339 0.4954 0.5792 0.100 Uiso 1 1 calc R
C24 C 0.8218(6) 0.5511(10) 0.6628(7) 0.072(5) Uani 1 1 d .
C22 C 0.2092(6) 0.4011(8) 0.5803(9) 0.083(2) Uani 1 1 d .
H22 H 0.1843 0.4112 0.5543 0.100 Uiso 1 1 calc R
C39 C 0.8066(4) 0.5046(9) 0.2702(5) 0.060(4) Uani 1 1 d .
H39 H 0.7914 0.4911 0.2980 0.072 Uiso 1 1 calc R
C31 C 0.9405(4) 0.5621(9) 0.4616(6) 0.066(4) Uani 1 1 d .
N1 N 0.3717(3) 0.6916(7) 0.7022(7) 0.094(5) Uani 1 1 d .
H1 H 0.3676 0.7346 0.7010 0.113 Uiso 1 1 calc R
C25 C 0.8528(6) 0.5566(10) 0.6240(6) 0.077(6) Uani 1 1 d .
C9 C 0.3009(4) 0.5526(6) 0.6613(7) 0.0590(14) Uani 1 1 d .
C8 C 0.3358(4) 0.6535(6) 0.6826(7) 0.0590(14) Uani 1 1 d .
C26 C 0.8421(5) 0.5304(12) 0.5699(6) 0.091(7) Uani 1 1 d .
H26 H 0.8144 0.5138 0.5565 0.109 Uiso 1 1 calc R
C15 C 0.1084(5) 0.6303(9) 0.6396(8) 0.082(2) Uani 1 1 d .
H15 H 0.0859 0.6247 0.6595 0.098 Uiso 1 1 calc R
O46 O 0.0534(4) 0.5895(14) 0.4974(6) 0.165(10) Uani 1 1 d .
H46 H 0.0360 0.5590 0.4877 0.248 Uiso 1 1 calc R
C14 C 0.1032(5) 0.6157(10) 0.5853(8) 0.082(2) Uani 1 1 d .
C1 C 0.5455(6) 0.6179(11) 0.7898(10) 0.100(7) Uani 1 1 d .
C27 C 0.8734(6) 0.5293(12) 0.5361(6) 0.095(7) Uani 1 1 d .
H27 H 0.8677 0.5069 0.5016 0.114 Uiso 1 1 calc R
C29 C 0.9208(6) 0.5910(12) 0.6091(5) 0.092(7) Uani 1 1 d .
H29 H 0.9469 0.6130 0.6221 0.110 Uiso 1 1 calc R
C21 C 0.2136(5) 0.3368(8) 0.5998(9) 0.083(2) Uani 1 1 d .
H21 H 0.1936 0.3027 0.5877 0.100 Uiso 1 1 calc R
C2 C 0.4993(5) 0.6370(8) 0.7707(10) 0.097(3) Uani 1 1 d .
C5 C 0.4150(5) 0.6711(8) 0.7243(10) 0.097(3) Uani 1 1 d .
C33 C 0.9745(4) 0.5647(9) 0.3870(6) 0.065(4) Uani 1 1 d .
C28 C 0.9120(5) 0.5603(11) 0.5521(5) 0.077(6) Uani 1 1 d .
C12 C 0.1739(5) 0.6309(9) 0.5786(8) 0.082(2) Uani 1 1 d .
H12 H 0.1971 0.6266 0.5596 0.098 Uiso 1 1 calc R
C6 C 0.4458(5) 0.7163(8) 0.7286(10) 0.097(3) Uani 1 1 d .
H6A H 0.4387 0.7602 0.7163 0.117 Uiso 1 1 calc R
C4 C 0.4244(5) 0.6063(8) 0.7435(10) 0.097(3) Uani 1 1 d .
H4 H 0.4026 0.5740 0.7411 0.117 Uiso 1 1 calc R
C30 C 0.8915(5) 0.5867(10) 0.6404(6) 0.076(5) Uani 1 1 d .
H30 H 0.8974 0.6055 0.6764 0.091 Uiso 1 1 calc R
C17 C 0.0577(6) 0.5992(16) 0.5533(8) 0.120(9) Uani 1 1 d .
C16 C 0.1488(5) 0.6546(9) 0.6664(8) 0.082(2) Uani 1 1 d .
H16 H 0.1531 0.6709 0.7033 0.098 Uiso 1 1 calc R
C13 C 0.1364(5) 0.6157(9) 0.5507(8) 0.082(2) Uani 1 1 d .
H13 H 0.1312 0.6058 0.5123 0.098 Uiso 1 1 calc R
C7 C 0.4888(5) 0.7015(8) 0.7507(10) 0.097(3) Uani 1 1 d .
H7 H 0.5102 0.7344 0.7519 0.117 Uiso 1 1 calc R
C19 C 0.2780(6) 0.3718(8) 0.6586(9) 0.083(2) Uani 1 1 d .
H19 H 0.3006 0.3607 0.6877 0.100 Uiso 1 1 calc R
C3 C 0.4676(5) 0.5897(8) 0.7670(10) 0.097(3) Uani 1 1 d .
H3A H 0.4744 0.5461 0.7800 0.117 Uiso 1 1 calc R
C20 C 0.2498(5) 0.3271(8) 0.6385(9) 0.083(2) Uani 1 1 d .
H20 H 0.2549 0.2834 0.6521 0.100 Uiso 1 1 calc R
C46 C 1.0638(8) 0.570(2) 0.3068(13) 0.108(7) Uani 0.50 1 d PD
H46A H 1.0845 0.5824 0.3377 0.130 Uiso 0.50 1 calc PR
C45 C 1.0764(10) 0.565(2) 0.2565(11) 0.108(7) Uani 0.50 1 d PD
H45 H 1.1037 0.5801 0.2527 0.130 Uiso 0.50 1 calc PR
C41 C 1.0225(8) 0.5579(15) 0.3156(8) 0.108(7) Uani 0.50 1 d PD
C44 C 1.0492(8) 0.536(2) 0.2092(12) 0.108(7) Uani 0.50 1 d PD
H44 H 1.0577 0.5303 0.1744 0.130 Uiso 0.50 1 calc PR
O1 O 0.77104(19) 0.4357(3) 0.8684(3) 0.0266(15) Uani 1 1 d .
O4 O 0.7039(2) 0.4513(3) 0.7935(3) 0.0330(16) Uani 1 1 d .
O3 O 0.6975(2) 0.4399(4) 0.8977(3) 0.0392(18) Uani 1 1 d .
O2 O 0.7309(2) 0.5477(4) 0.8639(3) 0.0343(16) Uani 1 1 d .
C42 C 0.9952(9) 0.5287(17) 0.2700(9) 0.108(7) Uani 0.50 1 d PD
H42 H 0.9674 0.5163 0.2742 0.130 Uiso 0.50 1 calc PR
C43 C 1.0078(8) 0.518(2) 0.2194(11) 0.108(7) Uani 0.50 1 d PD
H43 H 0.9885 0.4970 0.1905 0.130 Uiso 0.50 1 calc PR
C47 C 1.0849(6) 0.5864(16) 0.3447(9) 0.090(3) Uani 0.50 1 d PD
H46B H 1.0790 0.5658 0.3094 0.108 Uiso 0.50 1 calc PR
C52 C 1.0556(5) 0.5983(11) 0.3808(8) 0.090(3) Uani 0.50 1 d PD
C49 C 1.1377(6) 0.6606(16) 0.4042(11) 0.090(3) Uani 0.50 1 d PD
H49 H 1.1618 0.6869 0.4017 0.108 Uiso 0.50 1 calc PR
C48 C 1.1235(5) 0.6104(16) 0.3707(11) 0.090(3) Uani 0.50 1 d PD
H48 H 1.1462 0.5841 0.3627 0.108 Uiso 0.50 1 calc PR
C51 C 1.0734(5) 0.6361(13) 0.4227(9) 0.090(3) Uani 0.50 1 d PD
H51 H 1.0534 0.6436 0.4463 0.108 Uiso 0.50 1 calc PR
C50 C 1.1110(7) 0.6687(16) 0.4442(10) 0.090(3) Uani 0.50 1 d PD
H50 H 1.1174 0.6916 0.4785 0.108 Uiso 0.50 1 calc PR

loop_
_atom_site_aniso_label
_atom_site_aniso_U_11
_atom_site_aniso_U_22
_atom_site_aniso_U_33
_atom_site_aniso_U_23
_atom_site_aniso_U_13
_atom_site_aniso_U_12
Mo4 0.0270(4) 0.0323(5) 0.0269(4) -0.0015(4) 0.0045(3) -0.0041(4)
Mo11 0.0196(4) 0.0343(5) 0.0407(5) 0.0063(4) -0.0057(4) -0.0058(4)
Mo5 0.0266(4) 0.0308(5) 0.0402(5) -0.0098(4) 0.0002(4) 0.0040(4)
Mo3 0.0533(6) 0.0283(5) 0.0384(5) -0.0033(4) 0.0052(4) 0.0045(4)
Mo6 0.0452(6) 0.0531(7) 0.0377(6) -0.0152(5) -0.0108(5) 0.0096(5)
Mo12 0.0251(5) 0.0614(7) 0.0583(7) 0.0108(5) 0.0055(4) -0.0125(5)
Mo1 0.0473(6) 0.0577(7) 0.0537(7) -0.0196(6) 0.0038(5) 0.0212(5)
Mo10 0.0621(7) 0.0439(6) 0.0532(7) 0.0080(5) -0.0041(6) 0.0255(5)
Mo2 0.0316(5) 0.0911(10) 0.0567(7) -0.0114(7) 0.0121(5) 0.0154(6)
Mo7 0.0309(5) 0.0639(8) 0.0746(8) -0.0172(6) -0.0279(5) 0.0112(5)
Mo9 0.0620(7) 0.0676(8) 0.0380(6) 0.0027(5) -0.0150(5) 0.0271(6)
Mo8 0.0151(5) 0.0873(10) 0.0947(10) -0.0071(8) -0.0013(5) -0.0023(5)
Zn4 0.0371(7) 0.0545(8) 0.0244(6) -0.0037(6) 0.0054(5) 0.0008(6)
Zn1 0.0550(8) 0.0493(8) 0.0270(6) 0.0037(6) 0.0113(6) 0.0083(7)
Zn2 0.0190(6) 0.0421(8) 0.0774(10) -0.0090(7) -0.0118(6) -0.0072(5)
Zn3 0.0311(7) 0.0730(11) 0.0731(11) -0.0100(9) -0.0098(7) 0.0268(7)
P1 0.0254(13) 0.0286(14) 0.0322(14) -0.0076(11) -0.0044(10) 0.0067(10)
O27 0.037(4) 0.035(4) 0.019(3) -0.008(3) 0.005(3) 0.003(3)
O21 0.029(3) 0.015(3) 0.036(4) 0.004(3) 0.003(3) -0.002(3)
O24 0.041(4) 0.046(5) 0.021(3) -0.010(3) 0.007(3) 0.012(3)
O19 0.023(4) 0.035(4) 0.063(5) -0.003(4) -0.011(3) -0.009(3)
O23 0.025(4) 0.033(4) 0.046(4) -0.017(3) -0.011(3) -0.006(3)
O22 0.033(4) 0.038(4) 0.036(4) 0.002(3) 0.001(3) 0.005(3)
O28 0.043(4) 0.033(4) 0.041(4) -0.013(3) 0.006(3) 0.005(3)
O18 0.020(3) 0.079(6) 0.028(4) 0.017(4) -0.004(3) -0.009(4)
O17 0.048(5) 0.060(5) 0.033(4) -0.013(4) 0.008(4) 0.004(4)
O20 0.028(4) 0.023(4) 0.054(5) 0.000(3) -0.009(3) -0.003(3)
O13 0.071(6) 0.037(4) 0.028(4) 0.009(3) -0.001(4) 0.007(4)
O49 0.047(5) 0.034(4) 0.041(4) -0.008(3) 0.005(4) -0.012(4)
O31 0.043(5) 0.044(5) 0.056(5) -0.021(4) 0.013(4) 0.009(4)
O12 0.048(5) 0.043(5) 0.051(5) 0.004(4) -0.013(4) 0.028(4)
O45 0.051(5) 0.089(7) 0.022(4) 0.006(4) 0.013(4) -0.010(5)
O6 0.026(4) 0.048(5) 0.088(7) -0.017(5) -0.014(4) -0.013(4)
O29 0.028(4) 0.094(8) 0.064(6) -0.010(5) -0.005(4) 0.023(5)
O43 0.110(8) 0.047(5) 0.033(5) 0.007(4) 0.036(5) 0.012(5)
O48 0.066(6) 0.038(5) 0.069(6) -0.004(4) 0.008(5) -0.023(4)
O5 0.023(4) 0.084(7) 0.078(7) -0.008(5) -0.015(4) 0.003(4)
O14 0.055(5) 0.041(5) 0.087(7) -0.004(5) -0.003(5) 0.029(4)
O37 0.044(4) 0.041(5) 0.045(5) 0.018(4) -0.008(4) 0.005(4)
O25 0.027(4) 0.094(8) 0.076(7) 0.009(6) 0.020(4) -0.007(5)
O26 0.081(6) 0.034(5) 0.049(5) -0.013(4) 0.013(5) 0.016(4)
O8 0.027(4) 0.091(8) 0.094(8) 0.008(6) 0.008(5) -0.001(5)
O11 0.083(7) 0.079(7) 0.026(4) -0.017(4) -0.016(4) 0.027(6)
O10 0.053(5) 0.051(6) 0.082(7) -0.019(5) -0.031(5) 0.006(4)
O44 0.051(6) 0.138(10) 0.028(5) -0.002(5) 0.003(4) -0.013(6)
O15 0.060(5) 0.036(5) 0.061(6) 0.014(4) 0.005(4) 0.004(4)
O9 0.056(6) 0.074(7) 0.062(6) -0.017(5) -0.031(5) 0.031(5)
N8 0.035(5) 0.101(9) 0.020(4) 0.016(5) 0.015(4) 0.000(5)
O38 0.077(7) 0.037(5) 0.094(8) 0.027(5) -0.007(6) 0.011(5)
O36 0.060(6) 0.117(9) 0.060(6) 0.043(6) 0.021(5) -0.040(6)
N11 0.048(6) 0.089(9) 0.027(5) 0.007(5) 0.003(5) 0.012(6)
O42 0.113(10) 0.153(13) 0.029(5) 0.020(6) 0.035(6) 0.038(10)
N12 0.046(6) 0.112(10) 0.012(4) -0.001(5) 0.000(4) 0.028(6)
O7 0.028(4) 0.099(8) 0.081(7) 0.004(6) -0.001(4) -0.023(5)
O39 0.091(8) 0.080(8) 0.060(6) 0.013(6) -0.027(6) 0.034(6)
O30 0.086(7) 0.080(7) 0.040(5) -0.035(5) -0.014(5) 0.019(6)
N5 0.027(2) 0.029(2) 0.114(4) 0.006(2) -0.004(2) 0.0104(18)
N6 0.027(2) 0.029(2) 0.114(4) 0.006(2) -0.004(2) 0.0104(18)
O35 0.079(7) 0.098(9) 0.095(8) -0.030(7) 0.028(6) 0.047(7)
O32 0.045(6) 0.074(7) 0.124(10) -0.017(7) -0.053(6) 0.006(5)
N7 0.048(5) 0.143(10) 0.076(7) -0.011(7) 0.003(5) 0.003(6)
O34 0.051(6) 0.148(12) 0.090(8) -0.039(8) 0.039(6) 0.022(7)
C11 0.046(3) 0.094(5) 0.103(6) -0.031(4) 0.007(3) -0.004(3)
N4 0.027(2) 0.029(2) 0.114(4) 0.006(2) -0.004(2) 0.0104(18)
N10 0.052(7) 0.143(13) 0.031(6) -0.015(7) 0.010(5) 0.024(8)
C32 0.039(6) 0.065(8) 0.033(6) 0.011(6) 0.005(5) 0.008(6)
N2 0.020(5) 0.051(7) 0.197(17) -0.052(9) -0.004(7) 0.003(5)
C40 0.053(8) 0.076(9) 0.026(6) 0.004(6) 0.006(5) 0.001(7)
C10 0.027(2) 0.029(2) 0.114(4) 0.006(2) -0.004(2) 0.0104(18)
O40 0.032(6) 0.140(13) 0.136(12) -0.018(10) -0.019(6) 0.042(7)
C34 0.025(5) 0.088(10) 0.036(6) 0.014(6) 0.012(5) -0.002(6)
N3 0.032(6) 0.037(6) 0.156(13) 0.028(7) 0.027(7) 0.007(5)
O47 0.047(6) 0.147(13) 0.128(11) -0.037(10) 0.021(7) -0.029(7)
C35 0.052(8) 0.111(13) 0.019(6) 0.009(7) 0.000(5) 0.014(8)
N9 0.054(7) 0.212(19) 0.022(5) -0.015(8) 0.004(5) 0.022(9)
C38 0.041(7) 0.121(13) 0.024(6) 0.014(7) 0.012(5) -0.006(8)
O33 0.027(5) 0.118(11) 0.160(13) -0.016(9) -0.001(6) -0.016(6)
O41 0.035(6) 0.126(12) 0.178(15) -0.021(11) -0.012(7) 0.013(7)
C36 0.042(7) 0.107(11) 0.010(5) 0.005(6) 0.010(4) -0.004(7)
C18 0.067(4) 0.043(3) 0.135(7) 0.000(4) 0.006(4) 0.006(3)
C37 0.049(7) 0.090(10) 0.016(5) -0.016(6) 0.010(5) -0.001(7)
C23 0.067(4) 0.043(3) 0.135(7) 0.000(4) 0.006(4) 0.006(3)
C24 0.073(11) 0.095(13) 0.053(10) 0.025(9) 0.020(8) 0.042(10)
C22 0.067(4) 0.043(3) 0.135(7) 0.000(4) 0.006(4) 0.006(3)
C39 0.051(7) 0.116(13) 0.015(5) 0.004(6) 0.008(5) 0.004(8)
C31 0.044(7) 0.109(13) 0.044(8) -0.007(8) 0.006(6) 0.016(8)
N1 0.028(6) 0.057(8) 0.178(16) 0.011(9) -0.032(8) -0.004(5)
C25 0.081(11) 0.124(15) 0.035(7) 0.029(8) 0.035(8) 0.053(11)
C9 0.027(2) 0.029(2) 0.114(4) 0.006(2) -0.004(2) 0.0104(18)
C8 0.027(2) 0.029(2) 0.114(4) 0.006(2) -0.004(2) 0.0104(18)
C26 0.060(9) 0.18(2) 0.032(7) 0.024(10) 0.016(7) 0.042(11)
C15 0.046(3) 0.094(5) 0.103(6) -0.031(4) 0.007(3) -0.004(3)
O46 0.053(8) 0.35(3) 0.091(11) -0.067(14) -0.003(7) -0.002(12)
C14 0.046(3) 0.094(5) 0.103(6) -0.031(4) 0.007(3) -0.004(3)
C1 0.046(10) 0.089(14) 0.15(2) -0.005(13) -0.021(11) 0.024(10)
C27 0.086(12) 0.18(2) 0.021(7) 0.008(9) 0.024(8) 0.038(13)
C29 0.081(11) 0.18(2) 0.012(6) 0.009(8) 0.016(7) 0.038(12)
C21 0.067(4) 0.043(3) 0.135(7) 0.000(4) 0.006(4) 0.006(3)
C2 0.035(3) 0.053(4) 0.189(8) 0.017(5) -0.021(4) 0.007(3)
C5 0.035(3) 0.053(4) 0.189(8) 0.017(5) -0.021(4) 0.007(3)
C33 0.038(7) 0.112(13) 0.041(7) 0.012(8) 0.002(6) 0.015(8)
C28 0.052(8) 0.163(18) 0.016(6) 0.000(8) 0.003(6) 0.043(10)
C12 0.046(3) 0.094(5) 0.103(6) -0.031(4) 0.007(3) -0.004(3)
C6 0.035(3) 0.053(4) 0.189(8) 0.017(5) -0.021(4) 0.007(3)
C4 0.035(3) 0.053(4) 0.189(8) 0.017(5) -0.021(4) 0.007(3)
C30 0.074(11) 0.128(15) 0.026(7) -0.001(8) 0.010(7) 0.038(10)
C17 0.055(10) 0.24(3) 0.066(12) -0.025(15) 0.017(9) 0.027(14)
C16 0.046(3) 0.094(5) 0.103(6) -0.031(4) 0.007(3) -0.004(3)
C13 0.046(3) 0.094(5) 0.103(6) -0.031(4) 0.007(3) -0.004(3)
C7 0.035(3) 0.053(4) 0.189(8) 0.017(5) -0.021(4) 0.007(3)
C19 0.067(4) 0.043(3) 0.135(7) 0.000(4) 0.006(4) 0.006(3)
C3 0.035(3) 0.053(4) 0.189(8) 0.017(5) -0.021(4) 0.007(3)
C20 0.067(4) 0.043(3) 0.135(7) 0.000(4) 0.006(4) 0.006(3)
C46 0.052(7) 0.24(2) 0.042(7) 0.006(10) 0.026(6) 0.011(10)
C45 0.052(7) 0.24(2) 0.042(7) 0.006(10) 0.026(6) 0.011(10)
C41 0.052(7) 0.24(2) 0.042(7) 0.006(10) 0.026(6) 0.011(10)
C44 0.052(7) 0.24(2) 0.042(7) 0.006(10) 0.026(6) 0.011(10)
O1 0.015(3) 0.027(4) 0.036(4) -0.008(3) -0.001(3) 0.005(3)
O4 0.034(4) 0.023(4) 0.037(4) -0.010(3) -0.006(3) 0.014(3)
O3 0.031(4) 0.051(5) 0.033(4) -0.003(3) -0.003(3) 0.007(3)
O2 0.032(4) 0.033(4) 0.037(4) -0.003(3) 0.004(3) 0.012(3)
C42 0.052(7) 0.24(2) 0.042(7) 0.006(10) 0.026(6) 0.011(10)
C43 0.052(7) 0.24(2) 0.042(7) 0.006(10) 0.026(6) 0.011(10)
C47 0.048(5) 0.143(10) 0.076(7) -0.011(7) 0.003(5) 0.003(6)
C52 0.048(5) 0.143(10) 0.076(7) -0.011(7) 0.003(5) 0.003(6)
C49 0.048(5) 0.143(10) 0.076(7) -0.011(7) 0.003(5) 0.003(6)
C48 0.048(5) 0.143(10) 0.076(7) -0.011(7) 0.003(5) 0.003(6)
C51 0.048(5) 0.143(10) 0.076(7) -0.011(7) 0.003(5) 0.003(6)
C50 0.048(5) 0.143(10) 0.076(7) -0.011(7) 0.003(5) 0.003(6)

loop_
_atom_type_symbol
_atom_type_description
_atom_type_scat_dispersion_real
_atom_type_scat_dispersion_imag
_atom_type_scat_source
Mo Mo -1.6832 0.6857 'International Tables Vol C Tables 4.2.6.8 and 6.1.1.4'
Zn Zn 0.2839 1.4301 'International Tables Vol C Tables 4.2.6.8 and 6.1.1.4'
P P 0.1023 0.0942 'International Tables Vol C Tables 4.2.6.8 and 6.1.1.4'
C C 0.0033 0.0016 'International Tables Vol C Tables 4.2.6.8 and 6.1.1.4'
H H 0.0000 0.0000 'International Tables Vol C Tables 4.2.6.8 and 6.1.1.4'
O O 0.0106 0.0060 'International Tables Vol C Tables 4.2.6.8 and 6.1.1.4'
N N 0.0061 0.0033 'International Tables Vol C Tables 4.2.6.8 and 6.1.1.4'

loop_
_geom_angle_atom_site_label_1
_geom_angle_atom_site_label_2
_geom_angle_atom_site_label_3
_geom_angle
_geom_angle_site_symmetry_1
_geom_angle_site_symmetry_3
O49 Mo4 O21 103.7(3) . .
O49 Mo4 O22 103.6(3) . .
O21 Mo4 O22 96.8(3) . .
O49 Mo4 O27 101.6(3) . .
O21 Mo4 O27 89.6(3) . .
O22 Mo4 O27 151.7(3) . .
O49 Mo4 O28 101.5(4) . .
O21 Mo4 O28 151.9(3) . .
O22 Mo4 O28 89.1(3) . .
O27 Mo4 O28 73.3(3) . .
O49 Mo4 Mo3 98.6(3) . .
O21 Mo4 Mo3 125.4(2) . .
O22 Mo4 Mo3 125.3(2) . .
O27 Mo4 Mo3 36.8(2) . .
O28 Mo4 Mo3 37.2(2) . .
O37 Mo11 O20 102.3(4) . .
O37 Mo11 O18 105.1(4) . .
O20 Mo11 O18 151.5(3) . .
O37 Mo11 O19 105.8(4) . .
O20 Mo11 O19 87.1(3) . .
O18 Mo11 O19 92.7(3) . .
O37 Mo11 O21 100.1(3) . .
O20 Mo11 O21 85.5(3) . .
O18 Mo11 O21 82.3(3) . .
O19 Mo11 O21 154.1(3) . .
O37 Mo11 Mo12 99.2(3) . .
O20 Mo11 Mo12 134.2(2) . .
O18 Mo11 Mo12 47.7(2) . .
O19 Mo11 Mo12 48.0(3) . .
O21 Mo11 Mo12 129.63(19) . .
O31 Mo5 O20 103.9(4) . .
O31 Mo5 O24 104.4(4) . .
O20 Mo5 O24 150.9(3) . .
O31 Mo5 O23 105.9(4) . .
O20 Mo5 O23 86.3(3) . .
O24 Mo5 O23 92.5(3) . .
O31 Mo5 O22 99.6(4) . .
O20 Mo5 O22 85.6(3) . .
O24 Mo5 O22 83.1(3) . .
O23 Mo5 O22 154.5(3) . .
O31 Mo5 Mo6 99.8(3) . .
O20 Mo5 Mo6 132.9(2) . .
O24 Mo5 Mo6 47.1(2) . .
O23 Mo5 Mo6 48.0(2) . .
O22 Mo5 Mo6 129.6(2) . .
O48 Mo3 O26 104.8(4) . .
O48 Mo3 O15 102.4(4) . .
O26 Mo3 O15 96.2(4) . .
O48 Mo3 O27 101.9(4) . .
O26 Mo3 O27 90.7(3) . .
O15 Mo3 O27 152.0(3) . .
O48 Mo3 O28 101.0(4) . .
O26 Mo3 O28 152.3(4) . .
O15 Mo3 O28 87.9(4) . .
O27 Mo3 O28 74.1(3) . .
O48 Mo3 Mo4 98.5(3) . .
O26 Mo3 Mo4 126.4(3) . .
O15 Mo3 Mo4 124.9(3) . .
O27 Mo3 Mo4 36.96(18) . .
O28 Mo3 Mo4 37.9(2) . .
O30 Mo6 O24 107.6(4) . .
O30 Mo6 O23 103.1(4) . .
O24 Mo6 O23 92.7(3) . .
O30 Mo6 O10 98.9(5) . .
O24 Mo6 O10 153.3(3) . .
O23 Mo6 O10 84.2(4) . .
O30 Mo6 O11 98.6(4) . .
O24 Mo6 O11 84.8(4) . .
O23 Mo6 O11 157.9(3) . .
O10 Mo6 O11 88.2(4) . .
O30 Mo6 O4 168.9(4) . .
O24 Mo6 O4 81.8(3) . .
O23 Mo6 O4 81.9(3) . .
O10 Mo6 O4 71.5(3) . .
O11 Mo6 O4 76.1(3) . .
O30 Mo6 Mo5 100.2(3) . .
O24 Mo6 Mo5 47.2(2) . .
O23 Mo6 Mo5 48.07(19) . .
O10 Mo6 Mo5 131.4(3) . .
O11 Mo6 Mo5 131.8(3) . .
O4 Mo6 Mo5 90.55(15) . .
O36 Mo12 O18 107.3(4) . .
O36 Mo12 O19 105.7(5) . .
O18 Mo12 O19 93.6(3) . .
O36 Mo12 O7 100.1(5) . .
O18 Mo12 O7 152.3(4) . .
O19 Mo12 O7 82.7(4) . .
O36 Mo12 O25 98.4(5) . .
O18 Mo12 O25 83.1(4) . .
O19 Mo12 O25 155.4(4) . .
O7 Mo12 O25 89.0(4) . .
O36 Mo12 Mo11 100.8(4) . .
O18 Mo12 Mo11 48.2(3) . .
O19 Mo12 Mo11 48.5(2) . .
O7 Mo12 Mo11 130.4(3) . .
O25 Mo12 Mo11 131.0(2) . .
O35 Mo1 O14 99.0(5) . .
O35 Mo1 O29 105.2(5) . .
O14 Mo1 O29 87.6(4) . .
O35 Mo1 O17 107.4(5) . .
O14 Mo1 O17 152.8(3) . .
O29 Mo1 O17 92.0(4) . .
O35 Mo1 O26 99.6(5) . .
O14 Mo1 O26 84.8(4) . .
O29 Mo1 O26 154.9(3) . .
O17 Mo1 O26 84.2(4) . .
O35 Mo1 Mo2 100.6(5) . .
O14 Mo1 Mo2 134.9(3) . .
O29 Mo1 Mo2 48.2(3) . .
O17 Mo1 Mo2 46.7(2) . .
O26 Mo1 Mo2 130.5(3) . .
O38 Mo10 O13 104.0(5) . .
O38 Mo10 O12 107.2(4) . .
O13 Mo10 O12 92.6(4) . .
O38 Mo10 O14 101.8(5) . .
O13 Mo10 O14 152.9(3) . .
O12 Mo10 O14 87.8(4) . .
O38 Mo10 O15 98.5(4) . .
O13 Mo10 O15 82.2(4) . .
O12 Mo10 O15 154.2(3) . .
O14 Mo10 O15 85.7(4) . .
O38 Mo10 Mo9 99.4(4) . .
O13 Mo10 Mo9 47.9(3) . .
O12 Mo10 Mo9 47.7(3) . .
O14 Mo10 Mo9 134.8(3) . .
O15 Mo10 Mo9 129.7(3) . .
O34 Mo2 O17 107.4(5) . .
O34 Mo2 O29 105.0(6) . .
O17 Mo2 O29 93.7(4) . .
O34 Mo2 O8 100.3(5) . .
O17 Mo2 O8 151.8(4) . .
O29 Mo2 O8 84.0(4) . .
O34 Mo2 O25 98.8(6) . .
O17 Mo2 O25 82.9(4) . .
O29 Mo2 O25 155.9(4) . .
O8 Mo2 O25 87.8(4) . .
O34 Mo2 Mo1 100.5(5) . .
O17 Mo2 Mo1 48.8(3) . .
O29 Mo2 Mo1 47.9(3) . .
O8 Mo2 Mo1 131.1(3) . .
O25 Mo2 Mo1 131.4(2) . .
O32 Mo7 O9 103.1(5) . .
O32 Mo7 O10 102.9(5) . .
O9 Mo7 O10 96.7(5) . .
O32 Mo7 O5 102.2(5) . .
O9 Mo7 O5 90.5(4) . .
O10 Mo7 O5 151.4(3) . .
O32 Mo7 O6 98.8(5) . .
O9 Mo7 O6 155.9(4) . .
O10 Mo7 O6 87.9(4) . .
O5 Mo7 O6 75.0(4) . .
O32 Mo7 O4 177.9(5) . .
O9 Mo7 O4 76.3(3) . .
O10 Mo7 O4 75.2(3) . .
O5 Mo7 O4 79.8(3) . .
O6 Mo7 O4 82.1(3) . .
O32 Mo7 Mo8 99.0(5) . .
O9 Mo7 Mo8 126.7(3) . .
O10 Mo7 Mo8 124.5(3) . .
O5 Mo7 Mo8 37.1(3) . .
O6 Mo7 Mo8 38.3(3) . .
O4 Mo7 Mo8 82.85(18) . .
O39 Mo9 O12 105.7(5) . .
O39 Mo9 O13 105.7(5) . .
O12 Mo9 O13 91.4(4) . .
O39 Mo9 O9 100.8(5) . .
O12 Mo9 O9 85.4(4) . .
O13 Mo9 O9 153.2(3) . .
O39 Mo9 O11 99.8(5) . .
O12 Mo9 O11 154.2(3) . .
O13 Mo9 O11 85.0(4) . .
O9 Mo9 O11 86.5(4) . .
O39 Mo9 Mo10 99.6(4) . .
O12 Mo9 Mo10 47.2(3) . .
O13 Mo9 Mo10 47.0(2) . .
O9 Mo9 Mo10 132.0(3) . .
O11 Mo9 Mo10 131.5(3) . .
O33 Mo8 O8 103.7(6) . .
O33 Mo8 O7 103.8(6) . .
O8 Mo8 O7 99.2(5) . .
O33 Mo8 O5 101.9(6) . .
O8 Mo8 O5 89.1(5) . .
O7 Mo8 O5 150.2(4) . .
O33 Mo8 O6 98.6(5) . .
O8 Mo8 O6 154.4(4) . .
O7 Mo8 O6 87.4(4) . .
O5 Mo8 O6 74.0(4) . .
O33 Mo8 O3 178.9(6) . .
O8 Mo8 O3 76.0(3) . .
O7 Mo8 O3 75.3(3) . .
O5 Mo8 O3 79.1(3) . .
O6 Mo8 O3 82.0(3) . .
O33 Mo8 Mo7 98.7(5) . .
O8 Mo8 Mo7 125.0(4) . .
O7 Mo8 Mo7 123.2(3) . .
O5 Mo8 Mo7 36.9(3) . .
O6 Mo8 Mo7 37.5(3) . .
O3 Mo8 Mo7 82.35(17) . .
O45 Zn4 O27 112.6(3) 1_556 .
O45 Zn4 O17 113.8(4) 1_556 .
O27 Zn4 O17 109.7(3) . .
O45 Zn4 O18 109.4(4) 1_556 .
O27 Zn4 O18 109.9(3) . .
O17 Zn4 O18 100.7(3) . .
O43 Zn1 O28 114.1(4) . .
O43 Zn1 O13 112.0(4) . .
O28 Zn1 O13 109.6(3) . .
O43 Zn1 O24 107.0(3) . .
O28 Zn1 O24 110.5(3) . .
O13 Zn1 O24 103.0(3) . .
O19 Zn2 O23 100.3(3) . .
O19 Zn2 O6 113.4(4) . .
O23 Zn2 O6 114.9(4) . .
O19 Zn2 N5 108.2(4) . 2_646
O23 Zn2 N5 108.9(4) . 2_646
O6 Zn2 N5 110.6(4) . 2_646
O29 Zn3 O40 121.1(5) . .
O29 Zn3 O12 98.8(4) . .
O40 Zn3 O12 120.7(6) . .
O29 Zn3 O5 108.3(4) . .
O40 Zn3 O5 99.9(5) . .
O12 Zn3 O5 107.3(4) . .
O1 P1 O3 109.9(4) . .
O1 P1 O2 110.2(4) . .
O3 P1 O2 110.3(4) . .
O1 P1 O4 108.3(4) . .
O3 P1 O4 108.2(4) . .
O2 P1 O4 109.9(4) . .
Zn4 O27 Mo3 123.8(3) . .
Zn4 O27 Mo4 122.7(4) . .
Mo3 O27 Mo4 106.2(3) . .
Mo4 O21 Mo11 126.0(3) . .
Mo6 O24 Mo5 85.7(3) . .
Mo6 O24 Zn1 135.7(4) . .
Mo5 O24 Zn1 130.5(4) . .
Zn2 O19 Mo12 129.7(4) . .
Zn2 O19 Mo11 136.5(5) . .
Mo12 O19 Mo11 83.6(3) . .
Zn2 O23 Mo6 126.8(4) . .
Zn2 O23 Mo5 136.9(4) . .
Mo6 O23 Mo5 83.9(3) . .
Mo4 O22 Mo5 126.4(4) . .
Zn1 O28 Mo3 124.6(4) . .
Zn1 O28 Mo4 122.9(4) . .
Mo3 O28 Mo4 104.9(3) . .
Mo12 O18 Mo11 84.1(4) . .
Mo12 O18 Zn4 137.5(4) . .
Mo11 O18 Zn4 130.9(4) . .
Mo2 O17 Zn4 138.4(5) . .
Mo2 O17 Mo1 84.5(3) . .
Zn4 O17 Mo1 129.8(5) . .
Mo11 O20 Mo5 128.5(4) . .
Mo10 O13 Mo9 85.1(4) . .
Mo10 O13 Zn1 130.9(4) . .
Mo9 O13 Zn1 134.9(4) . .
Mo10 O12 Mo9 85.0(4) . .
Mo10 O12 Zn3 137.7(5) . .
Mo9 O12 Zn3 131.1(5) . .
C40 O45 Zn4 112.1(8) . 1_554
Zn2 O6 Mo7 121.7(5) . .
Zn2 O6 Mo8 121.3(5) . .
Mo7 O6 Mo8 104.1(4) . .
Zn3 O29 Mo1 136.8(6) . .
Zn3 O29 Mo2 130.5(6) . .
Mo1 O29 Mo2 83.9(3) . .
C24 O43 Zn1 118.8(12) . .
Zn3 O5 Mo7 124.5(6) . .
Zn3 O5 Mo8 124.4(5) . .
Mo7 O5 Mo8 106.0(5) . .
Mo1 O14 Mo10 125.5(4) . .
Mo12 O25 Mo2 120.4(5) . .
Mo3 O26 Mo1 126.4(4) . .
Mo8 O8 Mo2 126.8(5) . .
Mo6 O11 Mo9 120.3(4) . .
Mo7 O10 Mo6 125.2(5) . .
Mo3 O15 Mo10 124.1(5) . .
Mo7 O9 Mo9 126.9(4) . .
C32 N8 C34 134.3(9) . .
C32 N8 H8 112.9 . .
C34 N8 H8 112.9 . .
C33 N11 C32 111.9(11) . .
C31 N12 C32 114.3(11) . .
Mo8 O7 Mo12 125.6(6) . .
C8 N5 C10 114.8(10) . .
C8 N5 Zn2 127.4(9) . 2_656
C10 N5 Zn2 116.6(7) . 2_656
C9 N6 C10 118.0(11) . .
C33 N7 C41 129.5(15) . .
C33 N7 C52 144.9(13) . .
C41 N7 C52 84.9(14) . .
N2 C11 C12 118.5(17) . .
N2 C11 C16 123.1(16) . .
C12 C11 C16 117.7(15) . .
C8 N4 C9 116.2(10) . .
C31 N10 C33 113.8(12) . .
N12 C32 N11 128.1(11) . .
N12 C32 N8 113.3(10) . .
N11 C32 N8 118.4(10) . .
C10 N2 C11 126.2(13) . .
C10 N2 H2 116.9 . .
C11 N2 H2 116.9 . .
O44 C40 O45 125.5(11) . .
O44 C40 C37 119.4(11) . .
O45 C40 C37 115.1(12) . .
N2 C10 N6 119.4(11) . .
N2 C10 N5 118.3(11) . .
N6 C10 N5 122.3(10) . .
C1 O40 Zn3 113.5(14) . .
C35 C34 N8 125.2(11) . .
C35 C34 C39 119.5(12) . .
N8 C34 C39 115.1(10) . .
C9 N3 C18 129.6(12) . .
C9 N3 H3 115.2 . .
C18 N3 H3 115.2 . .
C34 C35 C36 120.5(13) . .
C34 C35 H35 119.7 . .
C36 C35 H35 119.7 . .
C31 N9 C28 127.8(13) . .
C31 N9 H9 116.1 . .
C28 N9 H9 116.1 . .
C37 C38 C39 121.0(12) . .
C37 C38 H38 119.5 . .
C39 C38 H38 119.5 . .
C35 C36 C37 119.4(11) . .
C35 C36 H36 120.3 . .
C37 C36 H36 120.3 . .
C23 C18 N3 121.3(15) . .
C23 C18 C19 117.6(16) . .
N3 C18 C19 121.1(16) . .
C38 C37 C36 119.8(10) . .
C38 C37 C40 118.7(12) . .
C36 C37 C40 121.5(11) . .
C22 C23 C18 116.8(16) . .
C22 C23 H23 121.6 . .
C18 C23 H23 121.6 . .
O42 C24 O43 120.1(15) . .
O42 C24 C25 119.1(16) . .
O43 C24 C25 120.6(18) . .
C21 C22 C23 125.8(18) . .
C21 C22 H22 117.1 . .
C23 C22 H22 117.1 . .
C38 C39 C34 118.9(12) . .
C38 C39 H39 120.5 . .
C34 C39 H39 120.5 . .
N12 C31 N10 125.9(12) . .
N12 C31 N9 121.1(13) . .
N10 C31 N9 113.0(12) . .
C8 N1 C5 130.1(13) . .
C8 N1 H1 115.0 . .
C5 N1 H1 115.0 . .
C30 C25 C26 119.7(14) . .
C30 C25 C24 120.8(16) . .
C26 C25 C24 119.5(19) . .
N3 C9 N6 122.9(12) . .
N3 C9 N4 113.8(10) . .
N6 C9 N4 123.3(11) . .
N4 C8 N5 125.2(11) . .
N4 C8 N1 120.8(11) . .
N5 C8 N1 113.6(11) . .
C27 C26 C25 118.6(18) . .
C27 C26 H26 120.7 . .
C25 C26 H26 120.7 . .
C14 C15 C16 118.1(17) . .
C14 C15 H15 120.9 . .
C16 C15 H15 120.9 . .
C17 O46 H46 109.5 . .
C15 C14 C13 126.6(15) . .
C15 C14 C17 118.8(16) . .
C13 C14 C17 114.6(16) . .
O40 C1 O41 121.3(16) . .
O40 C1 C2 119.1(19) . .
O41 C1 C2 118.9(18) . .
C28 C27 C26 121.5(17) . .
C28 C27 H27 119.2 . .
C26 C27 H27 119.2 . .
C30 C29 C28 118.5(18) . .
C30 C29 H29 120.7 . .
C28 C29 H29 120.7 . .
C20 C21 C22 113.1(17) . .
C20 C21 H21 123.4 . .
C22 C21 H21 123.4 . .
C3 C2 C7 119.2(14) . .
C3 C2 C1 120.5(16) . .
C7 C2 C1 120.0(16) . .
C6 C5 C4 119.9(14) . .
C6 C5 N1 118.5(14) . .
C4 C5 N1 121.5(14) . .
N11 C33 N10 126.1(13) . .
N11 C33 N7 119.9(12) . .
N10 C33 N7 114.0(12) . .
C27 C28 N9 126.4(13) . .
C27 C28 C29 117.3(14) . .
N9 C28 C29 116.2(16) . .
C13 C12 C11 126.6(17) . .
C13 C12 H12 116.7 . .
C11 C12 H12 116.7 . .
C5 C6 C7 122.7(16) . .
C5 C6 H6A 118.7 . .
C7 C6 H6A 118.7 . .
C5 C4 C3 118.9(15) . .
C5 C4 H4 120.5 . .
C3 C4 H4 120.5 . .
C29 C30 C25 124.0(15) . .
C29 C30 H30 118.0 . .
C25 C30 H30 118.0 . .
O47 C17 O46 123.1(18) . .
O47 C17 C14 120.0(17) . .
O46 C17 C14 116.9(16) . .
C15 C16 C11 117.3(17) . .
C15 C16 H16 121.4 . .
C11 C16 H16 121.4 . .
C12 C13 C14 113.0(18) . .
C12 C13 H13 123.5 . .
C14 C13 H13 123.5 . .
C2 C7 C6 118.8(15) . .
C2 C7 H7 120.6 . .
C6 C7 H7 120.6 . .
C20 C19 C18 119.4(18) . .
C20 C19 H19 120.3 . .
C18 C19 H19 120.3 . .
C2 C3 C4 120.4(15) . .
C2 C3 H3A 119.8 . .
C4 C3 H3A 119.8 . .
C19 C20 C21 127.1(17) . .
C19 C20 H20 116.5 . .
C21 C20 H20 116.5 . .
C45 C46 C41 125(3) . .
C45 C46 H46A 117.7 . .
C41 C46 H46A 117.7 . .
C46 C45 C44 122(3) . .
C46 C45 H45 119.2 . .
C44 C45 H45 119.2 . .
C46 C41 N7 119(2) . .
C46 C41 C42 115(2) . .
N7 C41 C42 127(2) . .
C45 C44 C43 114(3) . .
C45 C44 H44 123.0 . .
C43 C44 H44 123.0 . .
P1 O4 Mo7 132.8(4) . .
P1 O4 Mo6 125.6(4) . .
Mo7 O4 Mo6 86.9(2) . .
P1 O3 Mo8 133.7(4) . .
C43 C42 C41 122(3) . .
C43 C42 H42 118.9 . .
C41 C42 H42 118.9 . .
C42 C43 C44 122(3) . .
C42 C43 H43 118.8 . .
C44 C43 H43 118.8 . .
C48 C47 C52 106.8(9) . .
C48 C47 H46B 126.6 . .
C52 C47 H46B 126.6 . .
C51 C52 C47 110.0(8) . .
C51 C52 N7 129.5(9) . .
C47 C52 N7 120.4(12) . .
C48 C49 C50 109.4(9) . .
C48 C49 H49 125.3 . .
C50 C49 H49 125.3 . .
C49 C48 C47 137.3(17) . .
C49 C48 H48 111.3 . .
C47 C48 H48 111.4 . .
C52 C51 C50 142.1(9) . .
C52 C51 H51 108.9 . .
C50 C51 H51 108.9 . .
C51 C50 C49 105.7(9) . .
C51 C50 H50 127.2 . .
C49 C50 H50 127.2 . .

loop_
_geom_bond_atom_site_label_1
_geom_bond_atom_site_label_2
_geom_bond_distance
_geom_bond_site_symmetry_2
Mo4 O49 1.702(8) .
Mo4 O21 1.792(6) .
Mo4 O22 1.825(7) .
Mo4 O27 2.000(7) .
Mo4 O28 2.030(8) .
Mo4 Mo3 3.1933(14) .
Mo11 O37 1.662(7) .
Mo11 O20 1.921(8) .
Mo11 O18 1.965(9) .
Mo11 O19 1.975(7) .
Mo11 O21 2.047(6) .
Mo11 Mo12 2.6218(14) .
Mo5 O31 1.668(7) .
Mo5 O20 1.923(8) .
Mo5 O24 1.938(8) .
Mo5 O23 1.971(7) .
Mo5 O22 2.015(7) .
Mo5 Mo6 2.6339(13) .
Mo3 O48 1.688(8) .
Mo3 O26 1.824(9) .
Mo3 O15 1.837(8) .
Mo3 O27 1.993(7) .
Mo3 O28 1.998(7) .
Mo6 O30 1.673(9) .
Mo6 O24 1.934(8) .
Mo6 O23 1.969(8) .
Mo6 O10 2.040(10) .
Mo6 O11 2.045(10) .
Mo6 O4 2.514(7) .
Mo12 O36 1.655(9) .
Mo12 O18 1.950(7) .
Mo12 O19 1.961(9) .
Mo12 O7 2.017(8) .
Mo12 O25 2.082(11) .
Mo1 O35 1.663(9) .
Mo1 O14 1.912(10) .
Mo1 O29 1.975(10) .
Mo1 O17 2.000(9) .
Mo1 O26 2.002(10) .
Mo1 Mo2 2.646(2) .
Mo10 O38 1.682(9) .
Mo10 O13 1.935(9) .
Mo10 O12 1.942(9) .
Mo10 O14 1.975(10) .
Mo10 O15 2.042(9) .
Mo10 Mo9 2.6346(18) .
Mo2 O34 1.655(9) .
Mo2 O17 1.935(8) .
Mo2 O29 1.982(10) .
Mo2 O8 2.018(10) .
Mo2 O25 2.087(11) .
Mo7 O32 1.692(9) .
Mo7 O9 1.818(11) .
Mo7 O10 1.835(11) .
Mo7 O5 2.000(11) .
Mo7 O6 2.013(10) .
Mo7 O4 2.489(7) .
Mo7 Mo8 3.204(2) .
Mo9 O39 1.688(9) .
Mo9 O12 1.957(9) .
Mo9 O13 1.961(9) .
Mo9 O9 2.014(11) .
Mo9 O11 2.104(9) .
Mo8 O33 1.688(10) .
Mo8 O8 1.810(12) .
Mo8 O7 1.846(11) .
Mo8 O5 2.011(11) .
Mo8 O6 2.049(10) .
Mo8 O3 2.501(8) .
Zn4 O45 1.936(8) 1_556
Zn4 O27 1.968(7) .
Zn4 O17 1.968(8) .
Zn4 O18 1.974(9) .
Zn1 O43 1.894(9) .
Zn1 O28 1.934(7) .
Zn1 O13 1.985(9) .
Zn1 O24 2.005(8) .
Zn2 O19 1.943(8) .
Zn2 O23 1.954(8) .
Zn2 O6 1.960(8) .
Zn2 N5 1.994(10) 2_646
Zn3 O29 1.951(9) .
Zn3 O40 1.958(10) .
Zn3 O12 1.973(10) .
Zn3 O5 1.999(11) .
P1 O1 1.531(6) .
P1 O3 1.566(8) .
P1 O2 1.569(8) .
P1 O4 1.596(7) .
O45 C40 1.283(15) .
O45 Zn4 1.936(8) 1_554
O43 C24 1.263(19) .
O44 C40 1.246(16) .
N8 C32 1.386(15) .
N8 C34 1.391(15) .
N8 H8 0.8600 .
N11 C33 1.320(17) .
N11 C32 1.334(16) .
O42 C24 1.25(2) .
N12 C31 1.290(17) .
N12 C32 1.311(14) .
N5 C8 1.351(14) .
N5 C10 1.384(16) .
N5 Zn2 1.994(10) 2_656
N6 C9 1.327(14) .
N6 C10 1.361(16) .
N7 C33 1.366(18) .
N7 C41 1.379(17) .
N7 C52 1.428(15) .
C11 N2 1.383(18) .
C11 C12 1.40(2) .
C11 C16 1.44(2) .
N4 C8 1.343(16) .
N4 C9 1.356(16) .
N10 C31 1.338(18) .
N10 C33 1.346(17) .
N2 C10 1.324(15) .
N2 H2 0.8600 .
C40 C37 1.496(15) .
O40 C1 1.18(2) .
C34 C35 1.364(17) .
C34 C39 1.414(18) .
N3 C9 1.299(16) .
N3 C18 1.41(2) .
N3 H3 0.8600 .
O47 C17 1.24(2) .
C35 C36 1.388(15) .
C35 H35 0.9300 .
N9 C31 1.367(17) .
N9 C28 1.415(19) .
N9 H9 0.8600 .
C38 C37 1.366(17) .
C38 C39 1.386(16) .
C38 H38 0.9300 .
O41 C1 1.29(2) .
C36 C37 1.402(17) .
C36 H36 0.9300 .
C18 C23 1.39(2) .
C18 C19 1.42(2) .
C23 C22 1.37(2) .
C23 H23 0.9300 .
C24 C25 1.47(2) .
C22 C21 1.36(2) .
C22 H22 0.9300 .
C39 H39 0.9300 .
N1 C8 1.368(16) .
N1 C5 1.426(17) .
N1 H1 0.8600 .
C25 C30 1.35(2) .
C25 C26 1.39(2) .
C26 C27 1.38(2) .
C26 H26 0.9300 .
C15 C14 1.32(2) .
C15 C16 1.40(2) .
C15 H15 0.9300 .
O46 C17 1.34(2) .
O46 H46 0.8200 .
C14 C13 1.45(2) .
C14 C17 1.53(2) .
C1 C2 1.49(2) .
C27 C28 1.35(3) .
C27 H27 0.9300 .
C29 C30 1.29(2) .
C29 C28 1.48(2) .
C29 H29 0.9300 .
C21 C20 1.35(2) .
C21 H21 0.9300 .
C2 C3 1.36(2) .
C2 C7 1.38(2) .
C5 C6 1.31(2) .
C5 C4 1.38(2) .
C12 C13 1.28(2) .
C12 H12 0.9300 .
C6 C7 1.393(19) .
C6 H6A 0.9300 .
C4 C3 1.414(19) .
C4 H4 0.9300 .
C30 H30 0.9300 .
C16 H16 0.9300 .
C13 H13 0.9300 .
C7 H7 0.9300 .
C19 C20 1.28(2) .
C19 H19 0.9300 .
C3 H3A 0.9300 .
C20 H20 0.9300 .
C46 C45 1.34(4) .
C46 C41 1.373(18) .
C46 H46A 0.9300 .
C45 C44 1.411(19) .
C45 H45 0.9300 .
C41 C42 1.392(18) .
C44 C43 1.414(18) .
C44 H44 0.9300 .
C42 C43 1.366(18) .
C42 H42 0.9300 .
C43 H43 0.9300 .
C47 C48 1.347(16) .
C47 C52 1.394(5) .
C47 H46B 0.9300 .
C52 C51 1.298(14) .
C49 C48 1.306(15) .
C49 C50 1.396(5) .
C49 H49 0.9300 .
C48 H48 0.9300 .
C51 C50 1.364(16) .
C51 H51 0.9300 .
C50 H50 0.9300 .
